data_7202128
loop_
_publ_author_name
'Kong, Xiang-Jian'
'Ren, Yan-Ping'
'Long, La-Sheng'
'Huang, Rong-Bin'
'Zheng, Lan-Sun'
'Kurmoo, Mohamedally'

_publ_section_title
;
 Influence of reaction conditions on the channel shape of 3d-4f
 heterometallic metal--organic framework
;
_journal_issue 10
_journal_name_full CrystEngComm
_journal_page_first 1309
_journal_paper_doi 10.1039/b804966a
_journal_volume 10
_journal_year 2008
_chemical_formula_sum 'C18 H28 N4 Nd2 Ni2 O24'
_chemical_formula_weight 1090.34
_chemical_name_systematic
;
?
;
_space_group_IT_number 2
_symmetry_cell_setting triclinic
_symmetry_space_group_name_Hall '-P 1'
_symmetry_space_group_name_H-M 'P -1'
_atom_sites_solution_hydrogens geom
_atom_sites_solution_primary direct
_atom_sites_solution_secondary difmap
_audit_creation_method SHELXL-97
_cell_angle_alpha 74.789(4)
_cell_angle_beta 87.820(4)
_cell_angle_gamma 86.685(4)
_cell_formula_units_Z 1
_cell_length_a 7.1630(16)
_cell_length_b 8.5771(19)
_cell_length_c 12.728(3)
_cell_measurement_reflns_used 3846
_cell_measurement_temperature 123(2)
_cell_measurement_theta_max 28.299
_cell_measurement_theta_min 2.582
_cell_volume 753.1(3)
_computing_cell_refinement 'SHELXTL-Plus (Sheldrick, 1990)'
_computing_data_collection 'SHELXTL-Plus (Sheldrick, 1990)'
_computing_data_reduction 'SHELXTL-Plus (Sheldrick, 1990)'
_computing_molecular_graphics 'SHELXTL V.5.0 (Sheldrick, 1997)'
_computing_publication_material 'SHELXL-97 (Sheldrick, 1997)'
_computing_structure_refinement 'SHELXL-97 (Sheldrick, 1997)'
_computing_structure_solution 'SHELXS-97 (Sheldrick, 1990)'
_diffrn_ambient_temperature 123(2)
_diffrn_measured_fraction_theta_full 0.959
_diffrn_measured_fraction_theta_max 0.960
_diffrn_measurement_device_type 'Bruker Smart Apex CCD area detector'
_diffrn_measurement_method 'phi and omega scans'
_diffrn_radiation_monochromator graphite
_diffrn_radiation_source 'fine-focus sealed tube'
_diffrn_radiation_type MoK\a
_diffrn_radiation_wavelength 0.71073
_diffrn_reflns_av_R_equivalents 0.0270
_diffrn_reflns_av_sigmaI/netI 0.0471
_diffrn_reflns_limit_h_max 8
_diffrn_reflns_limit_h_min -8
_diffrn_reflns_limit_k_max 10
_diffrn_reflns_limit_k_min -5
_diffrn_reflns_limit_l_max 15
_diffrn_reflns_limit_l_min -14
_diffrn_reflns_number 4036
_diffrn_reflns_theta_full 26.00
_diffrn_reflns_theta_max 26.00
_diffrn_reflns_theta_min 1.66
_exptl_absorpt_coefficient_mu 4.730
_exptl_absorpt_correction_T_max 0.7034
_exptl_absorpt_correction_T_min 0.4831
_exptl_absorpt_correction_type multi-scan
_exptl_absorpt_process_details sadabs
_exptl_crystal_colour blue
_exptl_crystal_density_diffrn 2.404
_exptl_crystal_density_meas ?
_exptl_crystal_density_method .
_exptl_crystal_description block
_exptl_crystal_F_000 532
_exptl_crystal_size_max 0.18
_exptl_crystal_size_mid 0.11
_exptl_crystal_size_min 0.08
_refine_diff_density_max 2.287
_refine_diff_density_min -1.882
_refine_diff_density_rms 0.216
_refine_ls_extinction_method none
_refine_ls_goodness_of_fit_ref 1.017
_refine_ls_hydrogen_treatment constr
_refine_ls_matrix_type full
_refine_ls_number_parameters 238
_refine_ls_number_reflns 2847
_refine_ls_number_restraints 12
_refine_ls_restrained_S_all 1.021
_refine_ls_R_factor_all 0.0396
_refine_ls_R_factor_gt 0.0390
_refine_ls_shift/su_max 0.004
_refine_ls_shift/su_mean 0.000
_refine_ls_structure_factor_coef Fsqd
_refine_ls_weighting_details 'calc w=1/[\s^2^(Fo^2^)+(0.0667P)^2^+2.6202P] where P=(Fo^2^+2Fc^2^)/3'
_refine_ls_weighting_scheme calc
_refine_ls_wR_factor_gt 0.1003
_refine_ls_wR_factor_ref 0.1011
_reflns_number_gt 2782
_reflns_number_total 2847
_reflns_threshold_expression >2sigma(I)
_cod_data_source_file b804966a.txt
_cod_data_source_block complex7
_cod_original_sg_symbol_H-M p-1
_cod_database_code 7202128

loop_
_symmetry_equiv_pos_as_xyz
'x, y, z'
'-x, -y, -z'

loop_
_atom_site_label
_atom_site_type_symbol
_atom_site_fract_x
_atom_site_fract_y
_atom_site_fract_z
_atom_site_U_iso_or_equiv
_atom_site_adp_type
_atom_site_occupancy
_atom_site_symmetry_multiplicity
_atom_site_calc_flag
_atom_site_refinement_flags
_atom_site_disorder_assembly
_atom_site_disorder_group
Nd1 Nd 0.20601(2) 0.066780(19) 0.684964(13) 0.00755(5) Uani 1 1 d . . .
Ni1 Ni -0.5000 0.0000 1.0000 0.00840(14) Uani 1 2 d S . .
Ni2 Ni -0.5000 0.5000 0.5000 0.00871(14) Uani 1 2 d S . .
O1 O -0.0500(4) 0.0660(3) 0.8024(2) 0.0202(5) Uani 1 1 d U . .
O2 O -0.2878(4) 0.1139(3) 0.9058(2) 0.0157(6) Uani 1 1 d . . .
C1 C -0.1946(6) -0.1601(5) 0.9119(4) 0.0234(10) Uani 1 1 d . . .
H1A H -0.2025 -0.2068 0.8490 0.028 Uiso 1 1 calc R . .
H1B H -0.0797 -0.2074 0.9514 0.028 Uiso 1 1 calc R . .
C2 C -0.1784(5) 0.0200(5) 0.8703(3) 0.0146(8) Uani 1 1 d . . .
N1 N -0.3583(4) -0.2068(4) 0.9851(2) 0.0118(7) Uani 1 1 d . . .
H1C H -0.3195 -0.2684 1.0530 0.014 Uiso 1 1 calc R . .
C3 C -0.4960(5) -0.2923(4) 0.9422(3) 0.0155(8) Uani 1 1 d . . .
H3A H -0.5693 -0.3588 1.0035 0.019 Uiso 1 1 calc R . .
H3B H -0.4301 -0.3659 0.9033 0.019 Uiso 1 1 calc R . .
C4 C -0.6274(5) -0.1760(4) 0.8653(3) 0.0142(8) Uani 1 1 d . . .
O3 O -0.7344(4) -0.2235(3) 0.8082(2) 0.0150(6) Uani 1 1 d . . .
O4 O -0.6204(4) -0.0261(3) 0.8609(2) 0.0128(6) Uani 1 1 d . . .
O5 O -0.0098(4) 0.2535(3) 0.5742(2) 0.0178(6) Uani 1 1 d . . .
O6 O -0.2655(3) 0.3597(3) 0.4863(2) 0.0136(6) Uani 1 1 d . . .
C5 C -0.1915(5) 0.4370(5) 0.6473(3) 0.0162(8) Uani 1 1 d . . .
H5A H -0.1953 0.3601 0.7204 0.019 Uiso 1 1 calc R . .
H5B H -0.0862 0.5078 0.6450 0.019 Uiso 1 1 calc R . .
C6 C -0.1548(5) 0.3428(4) 0.5630(3) 0.0108(5) Uani 1 1 d U . .
N2 N -0.3676(4) 0.5374(4) 0.6317(2) 0.0112(7) Uani 1 1 d . . .
H2A H -0.3421 0.6460 0.6189 0.013 Uiso 1 1 calc R . .
C7 C -0.5036(5) 0.4930(4) 0.7226(3) 0.0134(8) Uani 1 1 d . . .
H7A H -0.5833 0.5897 0.7265 0.016 Uiso 1 1 calc R . .
H7B H -0.4362 0.4546 0.7919 0.016 Uiso 1 1 calc R . .
C8 C -0.6256(5) 0.3619(4) 0.7089(3) 0.0102(8) Uani 1 1 d . . .
O7 O -0.6021(4) 0.3128(3) 0.6228(2) 0.0130(6) Uani 1 1 d . . .
O8 O -0.7420(4) 0.3013(3) 0.7809(2) 0.0167(6) Uani 1 1 d . . .
C9 C 0.5646(5) -0.0464(4) 0.5457(3) 0.0114(8) Uani 1 1 d . . .
O9 O 0.5102(4) -0.0598(3) 0.6410(2) 0.0163(6) Uani 1 1 d . . .
O10 O 0.7150(3) -0.1054(3) 0.5155(2) 0.0119(6) Uani 1 1 d . . .
O1W O 0.0429(4) -0.1387(3) 0.6246(2) 0.0165(6) Uani 1 1 d . . .
H1WA H 0.0717 -0.2201 0.6758 0.020 Uiso 1 1 d R . .
H1WB H -0.0737 -0.1472 0.6256 0.020 Uiso 1 1 d R . .
O2W' O -0.9892(15) 0.5071(12) 0.8766(9) 0.070(3) Uani 0.50 1 d P . .
O2W O -1.1001(14) 0.4449(12) 0.9068(6) 0.056(3) Uani 0.50 1 d P . .

loop_
_atom_site_aniso_label
_atom_site_aniso_U_11
_atom_site_aniso_U_22
_atom_site_aniso_U_33
_atom_site_aniso_U_23
_atom_site_aniso_U_13
_atom_site_aniso_U_12
Nd1 0.00507(9) 0.00833(9) 0.00902(9) -0.00279(7) 0.00109(7) 0.00325(7)
Ni1 0.0066(3) 0.0095(3) 0.0092(3) -0.0034(2) 0.0017(2) 0.0023(2)
Ni2 0.0059(3) 0.0085(3) 0.0112(3) -0.0025(2) -0.0007(2) 0.0036(2)
O1 0.0185(8) 0.0204(7) 0.0206(7) -0.0043(6) 0.0038(6) 0.0010(6)
O2 0.0109(12) 0.0164(12) 0.0196(12) -0.0059(10) 0.0057(10) 0.0033(10)
C1 0.0170(19) 0.0153(18) 0.033(2) -0.0024(16) 0.0127(17) 0.0085(16)
C2 0.0086(16) 0.0223(18) 0.0123(15) -0.0047(14) 0.0000(13) 0.0041(14)
N1 0.0117(14) 0.0124(13) 0.0118(13) -0.0049(11) 0.0013(11) 0.0034(12)
C3 0.0217(19) 0.0068(15) 0.0171(17) -0.0019(13) -0.0055(14) 0.0034(14)
C4 0.0144(17) 0.0143(16) 0.0138(16) -0.0049(13) 0.0000(13) 0.0052(14)
O3 0.0155(12) 0.0115(11) 0.0187(12) -0.0056(10) -0.0030(10) 0.0027(10)
O4 0.0147(12) 0.0088(11) 0.0144(11) -0.0030(9) -0.0030(10) 0.0052(10)
O5 0.0105(12) 0.0238(13) 0.0176(12) -0.0052(11) -0.0004(10) 0.0100(11)
O6 0.0080(11) 0.0154(12) 0.0184(12) -0.0074(10) -0.0032(9) 0.0067(10)
C5 0.0094(16) 0.0186(17) 0.0225(18) -0.0105(14) -0.0014(14) 0.0081(14)
C6 0.0102(8) 0.0104(8) 0.0111(8) -0.0021(6) 0.0009(6) 0.0012(6)
N2 0.0063(13) 0.0112(13) 0.0162(14) -0.0049(11) -0.0011(11) 0.0062(11)
C7 0.0116(16) 0.0143(16) 0.0159(16) -0.0075(13) -0.0002(13) 0.0027(14)
C8 0.0073(15) 0.0061(14) 0.0144(16) 0.0009(12) 0.0019(12) 0.0040(13)
O7 0.0144(12) 0.0092(11) 0.0154(12) -0.0038(9) -0.0002(10) 0.0018(10)
O8 0.0165(13) 0.0174(13) 0.0148(12) -0.0023(10) 0.0017(10) 0.0008(11)
C9 0.0112(16) 0.0098(15) 0.0137(16) -0.0046(13) 0.0008(13) 0.0011(13)
O9 0.0155(13) 0.0211(13) 0.0103(11) -0.0026(10) 0.0016(10) 0.0083(11)
O10 0.0065(11) 0.0167(12) 0.0131(11) -0.0065(9) 0.0008(9) 0.0063(10)
O1W 0.0129(12) 0.0171(12) 0.0203(12) -0.0062(10) -0.0074(10) 0.0029(10)
O2W' 0.079(7) 0.050(5) 0.080(6) -0.020(5) 0.015(5) 0.017(5)
O2W 0.065(6) 0.070(6) 0.027(4) -0.006(4) 0.008(4) 0.006(5)

loop_
_atom_type_symbol
_atom_type_description
_atom_type_scat_dispersion_real
_atom_type_scat_dispersion_imag
_atom_type_scat_source
C C 0.0033 0.0016 'International Tables Vol C Tables 4.2.6.8 and 6.1.1.4'
H H 0.0000 0.0000 'International Tables Vol C Tables 4.2.6.8 and 6.1.1.4'
N N 0.0061 0.0033 'International Tables Vol C Tables 4.2.6.8 and 6.1.1.4'
O O 0.0106 0.0060 'International Tables Vol C Tables 4.2.6.8 and 6.1.1.4'
Ni Ni 0.3393 1.1124 'International Tables Vol C Tables 4.2.6.8 and 6.1.1.4'
Nd Nd -0.1943 3.0179 'International Tables Vol C Tables 4.2.6.8 and 6.1.1.4'

loop_
_geom_angle_atom_site_label_1
_geom_angle_atom_site_label_2
_geom_angle_atom_site_label_3
_geom_angle
_geom_angle_site_symmetry_1
_geom_angle_site_symmetry_3
_geom_angle_publ_flag
O1 Nd1 O5 77.53(9) . . ?
O1 Nd1 O1W 85.07(10) . . ?
O5 Nd1 O1W 84.60(9) . . ?
O1 Nd1 O9 149.45(9) . . ?
O5 Nd1 O9 131.78(9) . . ?
O1W Nd1 O9 89.18(9) . . ?
O1 Nd1 O7 120.67(9) . 1_655 ?
O5 Nd1 O7 78.72(9) . 1_655 ?
O1W Nd1 O7 144.63(9) . 1_655 ?
O9 Nd1 O7 79.44(9) . 1_655 ?
O1 Nd1 O4 82.60(9) . 1_655 ?
O5 Nd1 O4 149.00(9) . 1_655 ?
O1W Nd1 O4 117.31(8) . 1_655 ?
O9 Nd1 O4 73.51(8) . 1_655 ?
O7 Nd1 O4 91.55(8) 1_655 1_655 ?
O1 Nd1 O10 140.67(9) . 2_656 ?
O5 Nd1 O10 68.53(9) . 2_656 ?
O1W Nd1 O10 72.81(9) . 2_656 ?
O9 Nd1 O10 63.99(8) . 2_656 ?
O7 Nd1 O10 72.10(8) 1_655 2_656 ?
O4 Nd1 O10 136.38(8) 1_655 2_656 ?
O1 Nd1 O3 82.56(9) . 1_655 ?
O5 Nd1 O3 146.51(9) . 1_655 ?
O1W Nd1 O3 66.95(9) . 1_655 ?
O9 Nd1 O3 67.64(8) . 1_655 ?
O7 Nd1 O3 134.77(8) 1_655 1_655 ?
O4 Nd1 O3 50.58(8) 1_655 1_655 ?
O10 Nd1 O3 115.88(8) 2_656 1_655 ?
O1 Nd1 O8 74.63(9) . 1_655 ?
O5 Nd1 O8 85.83(9) . 1_655 ?
O1W Nd1 O8 159.01(9) . 1_655 ?
O9 Nd1 O8 111.02(9) . 1_655 ?
O7 Nd1 O8 50.04(8) 1_655 1_655 ?
O4 Nd1 O8 65.94(8) 1_655 1_655 ?
O10 Nd1 O8 120.45(8) 2_656 1_655 ?
O3 Nd1 O8 114.53(8) 1_655 1_655 ?
O1 Nd1 C4 85.19(10) . 1_655 ?
O5 Nd1 C4 162.61(10) . 1_655 ?
O1W Nd1 C4 91.98(10) . 1_655 ?
O9 Nd1 C4 65.02(9) . 1_655 ?
O7 Nd1 C4 112.51(10) 1_655 1_655 ?
O4 Nd1 C4 25.96(10) 1_655 1_655 ?
O10 Nd1 C4 126.66(9) 2_656 1_655 ?
O3 Nd1 C4 25.05(10) 1_655 1_655 ?
O8 Nd1 C4 91.59(10) 1_655 1_655 ?
O1 Nd1 C8 98.41(10) . 1_655 ?
O5 Nd1 C8 83.82(10) . 1_655 ?
O1W Nd1 C8 166.87(9) . 1_655 ?
O9 Nd1 C8 93.95(9) . 1_655 ?
O7 Nd1 C8 25.38(9) 1_655 1_655 ?
O4 Nd1 C8 75.77(9) 1_655 1_655 ?
O10 Nd1 C8 97.14(9) 2_656 1_655 ?
O3 Nd1 C8 125.95(9) 1_655 1_655 ?
O8 Nd1 C8 24.86(9) 1_655 1_655 ?
C4 Nd1 C8 100.90(10) 1_655 1_655 ?
O2 Ni1 O2 180.0 . 2_457 ?
O2 Ni1 N1 84.59(11) . . ?
O2 Ni1 N1 95.41(11) 2_457 . ?
O2 Ni1 N1 95.41(11) . 2_457 ?
O2 Ni1 N1 84.59(11) 2_457 2_457 ?
N1 Ni1 N1 180.00(16) . 2_457 ?
O2 Ni1 O4 91.05(10) . 2_457 ?
O2 Ni1 O4 88.95(10) 2_457 2_457 ?
N1 Ni1 O4 99.64(11) . 2_457 ?
N1 Ni1 O4 80.36(11) 2_457 2_457 ?
O2 Ni1 O4 88.95(10) . . ?
O2 Ni1 O4 91.05(10) 2_457 . ?
N1 Ni1 O4 80.36(11) . . ?
N1 Ni1 O4 99.64(11) 2_457 . ?
O4 Ni1 O4 180.000(1) 2_457 . ?
O6 Ni2 O6 180.000(1) . 2_466 ?
O6 Ni2 N2 95.96(11) . 2_466 ?
O6 Ni2 N2 84.04(11) 2_466 2_466 ?
O6 Ni2 N2 84.04(11) . . ?
O6 Ni2 N2 95.96(11) 2_466 . ?
N2 Ni2 N2 180.000(1) 2_466 . ?
O6 Ni2 O7 90.16(10) . 2_466 ?
O6 Ni2 O7 89.84(10) 2_466 2_466 ?
N2 Ni2 O7 79.96(11) 2_466 2_466 ?
N2 Ni2 O7 100.04(11) . 2_466 ?
O6 Ni2 O7 89.84(10) . . ?
O6 Ni2 O7 90.16(10) 2_466 . ?
N2 Ni2 O7 100.04(11) 2_466 . ?
N2 Ni2 O7 79.96(11) . . ?
O7 Ni2 O7 180.00(11) 2_466 . ?
C2 O1 Nd1 162.4(3) . . ?
C2 O2 Ni1 113.1(2) . . ?
N1 C1 C2 113.7(3) . . ?
N1 C1 H1A 108.8 . . ?
C2 C1 H1A 108.8 . . ?
N1 C1 H1B 108.8 . . ?
C2 C1 H1B 108.8 . . ?
H1A C1 H1B 107.7 . . ?
O1 C2 O2 123.7(4) . . ?
O1 C2 C1 116.3(4) . . ?
O2 C2 C1 120.0(3) . . ?
C3 N1 C1 114.1(3) . . ?
C3 N1 Ni1 104.3(2) . . ?
C1 N1 Ni1 108.0(2) . . ?
C3 N1 H1C 110.1 . . ?
C1 N1 H1C 110.1 . . ?
Ni1 N1 H1C 110.1 . . ?
N1 C3 C4 111.6(3) . . ?
N1 C3 H3A 109.3 . . ?
C4 C3 H3A 109.3 . . ?
N1 C3 H3B 109.3 . . ?
C4 C3 H3B 109.3 . . ?
H3A C3 H3B 108.0 . . ?
O3 C4 O4 121.4(3) . . ?
O3 C4 C3 121.5(3) . . ?
O4 C4 C3 117.1(3) . . ?
O3 C4 Nd1 63.08(19) . 1_455 ?
O4 C4 Nd1 59.91(18) . 1_455 ?
C3 C4 Nd1 165.5(3) . 1_455 ?
C4 O3 Nd1 91.9(2) . 1_455 ?
C4 O4 Ni1 109.7(2) . . ?
C4 O4 Nd1 94.1(2) . 1_455 ?
Ni1 O4 Nd1 155.75(12) . 1_455 ?
C6 O5 Nd1 151.3(2) . . ?
C6 O6 Ni2 113.5(2) . . ?
N2 C5 C6 113.6(3) . . ?
N2 C5 H5A 108.8 . . ?
C6 C5 H5A 108.8 . . ?
N2 C5 H5B 108.8 . . ?
C6 C5 H5B 108.8 . . ?
H5A C5 H5B 107.7 . . ?
O5 C6 O6 124.0(3) . . ?
O5 C6 C5 115.9(3) . . ?
O6 C6 C5 120.1(3) . . ?
C7 N2 C5 114.1(3) . . ?
C7 N2 Ni2 104.6(2) . . ?
C5 N2 Ni2 108.3(2) . . ?
C7 N2 H2A 109.9 . . ?
C5 N2 H2A 109.9 . . ?
Ni2 N2 H2A 109.9 . . ?
N2 C7 C8 111.2(3) . . ?
N2 C7 H7A 109.4 . . ?
C8 C7 H7A 109.4 . . ?
N2 C7 H7B 109.4 . . ?
C8 C7 H7B 109.4 . . ?
H7A C7 H7B 108.0 . . ?
O8 C8 O7 121.2(3) . . ?
O8 C8 C7 120.8(3) . . ?
O7 C8 C7 118.0(3) . . ?
O8 C8 Nd1 64.2(2) . 1_455 ?
O7 C8 Nd1 57.74(17) . 1_455 ?
C7 C8 Nd1 168.7(2) . 1_455 ?
C8 O7 Ni2 108.2(2) . . ?
C8 O7 Nd1 96.9(2) . 1_455 ?
Ni2 O7 Nd1 150.62(13) . 1_455 ?
C8 O8 Nd1 91.0(2) . 1_455 ?
O9 C9 O10 126.2(3) . . ?
O9 C9 C9 118.0(4) . 2_656 ?
O10 C9 C9 115.7(4) . 2_656 ?
C9 O9 Nd1 121.6(2) . . ?
C9 O10 Nd1 120.7(2) . 2_656 ?
Nd1 O1W H1WA 98.9 . . ?
Nd1 O1W H1WB 125.9 . . ?
H1WA O1W H1WB 99.4 . . ?

loop_
_geom_bond_atom_site_label_1
_geom_bond_atom_site_label_2
_geom_bond_distance
_geom_bond_site_symmetry_2
_geom_bond_publ_flag
Nd1 O1 2.320(3) . ?
Nd1 O5 2.374(3) . ?
Nd1 O1W 2.465(3) . ?
Nd1 O9 2.489(3) . ?
Nd1 O7 2.519(3) 1_655 ?
Nd1 O4 2.521(2) 1_655 ?
Nd1 O10 2.532(3) 2_656 ?
Nd1 O3 2.592(2) 1_655 ?
Nd1 O8 2.662(3) 1_655 ?
Nd1 C4 2.906(4) 1_655 ?
Nd1 C8 2.957(4) 1_655 ?
Ni1 O2 2.030(3) . ?
Ni1 O2 2.030(3) 2_457 ?
Ni1 N1 2.041(3) . ?
Ni1 N1 2.041(3) 2_457 ?
Ni1 O4 2.068(3) 2_457 ?
Ni1 O4 2.068(3) . ?
Ni2 O6 2.039(3) . ?
Ni2 O6 2.039(3) 2_466 ?
Ni2 N2 2.062(3) 2_466 ?
Ni2 N2 2.062(3) . ?
Ni2 O7 2.071(2) 2_466 ?
Ni2 O7 2.071(2) . ?
O1 C2 1.246(5) . ?
O2 C2 1.248(5) . ?
C1 N1 1.476(5) . ?
C1 C2 1.505(5) . ?
C1 H1A 0.9900 . ?
C1 H1B 0.9900 . ?
N1 C3 1.464(5) . ?
N1 H1C 0.9300 . ?
C3 C4 1.513(5) . ?
C3 H3A 0.9900 . ?
C3 H3B 0.9900 . ?
C4 O3 1.231(5) . ?
C4 O4 1.275(5) . ?
C4 Nd1 2.906(4) 1_455 ?
O3 Nd1 2.592(2) 1_455 ?
O4 Nd1 2.521(2) 1_455 ?
O5 C6 1.244(4) . ?
O6 C6 1.254(4) . ?
C5 N2 1.475(5) . ?
C5 C6 1.511(5) . ?
C5 H5A 0.9900 . ?
C5 H5B 0.9900 . ?
N2 C7 1.469(5) . ?
N2 H2A 0.9300 . ?
C7 C8 1.512(5) . ?
C7 H7A 0.9900 . ?
C7 H7B 0.9900 . ?
C8 O8 1.243(4) . ?
C8 O7 1.277(5) . ?
C8 Nd1 2.957(4) 1_455 ?
O7 Nd1 2.519(3) 1_455 ?
O8 Nd1 2.662(3) 1_455 ?
C9 O9 1.237(4) . ?
C9 O10 1.254(4) . ?
C9 C9 1.535(7) 2_656 ?
O10 Nd1 2.532(3) 2_656 ?
O1W H1WA 0.8420 . ?
O1W H1WB 0.8424 . ?
O2W' O2W 0.991(13) . ?
